data_4133084
loop_
_publ_author_name
'Muessig, Jonas H.'
'Prieschl, Dominic'
'Dei\&senberger, Andrea'
'Dewhurst, Rian D.'
'Dietz, Maximilian'
'Jim\'enez-Halla, J Oscar C'
'Trumpp, Alexandra'
'Wang, Sunewang R.'
'Brunecker, Carina'
'Haefner, Alena'
'G\"artner, Annalena'
'Thiess, Torsten'
'B\"ohnke, Julian'
'Radacki, Krzysztof'
'Bertermann, R\"udiger'
'Marder, Todd B.'
'Braunschweig, Holger'

_publ_section_title
;
 Reactivity of Tetrahalo- and Difluorodiboranes(4) toward Lewis Basic
 Platinum(0): Bis(boryl), Borylborato, and Doubly Boryl-Bridged Platinum
 Complexes.
;
_journal_issue 40
_journal_name_full 'Journal of the American Chemical Society'
_journal_page_first 13056
_journal_page_last 13063
_journal_paper_doi 10.1021/jacs.8b08428
_journal_volume 140
_journal_year 2018
_chemical_formula_moiety 'C63 H46 B2'
_chemical_formula_sum 'C63 H46 B2'
_chemical_formula_weight 824.62
_space_group_crystal_system monoclinic
_space_group_IT_number 14
_space_group_name_Hall '-P 2ybc'
_space_group_name_H-M_alt 'P 1 21/c 1'
_atom_sites_solution_hydrogens mixed
_atom_sites_solution_primary dual
_atom_sites_solution_secondary difmap
_audit_creation_method SHELXL-2018/3
_cell_angle_alpha 90
_cell_angle_beta 96.45(3)
_cell_angle_gamma 90
_cell_formula_units_Z 4
_cell_length_a 17.286(5)
_cell_length_b 11.333(4)
_cell_length_c 22.600(7)
_cell_measurement_reflns_used 9764
_cell_measurement_temperature 103(2)
_cell_measurement_theta_max 28.70
_cell_measurement_theta_min 2.28
_cell_volume 4399(2)
_computing_cell_refinement 'Saint+ ver. V8.37A (Bruker AXS)'
_computing_data_collection 'APEX2 ver. 2014.9 (Bruker AXS)'
_computing_data_reduction 'Saint+ ver. V8.37A (Bruker AXS)'
_computing_molecular_graphics 'ShelXLe (Huebschle et all, 2011)'
_computing_publication_material 'SHELXL-2018/3 (Sheldrick, 2018)'
_computing_structure_refinement 'SHELXL-2018/3 (Sheldrick, 2018)'
_computing_structure_solution 'SHELXT (Sheldrick, 2014)'
_diffrn_ambient_temperature 103(2)
_diffrn_detector 'CCD area detector (Apex2)'
_diffrn_detector_area_resol_mean 8.333
_diffrn_measured_fraction_theta_full 0.999
_diffrn_measured_fraction_theta_max 0.999
_diffrn_measurement_device_type 'Bruker X8-APEX II'
_diffrn_measurement_method '\f and \w scans'
_diffrn_radiation_monochromator 'multi-layer mirror'
_diffrn_radiation_type MoK\a
_diffrn_radiation_wavelength 0.71073
_diffrn_reflns_av_R_equivalents 0.0484
_diffrn_reflns_av_unetI/netI 0.0207
_diffrn_reflns_Laue_measured_fraction_full 0.999
_diffrn_reflns_Laue_measured_fraction_max 0.999
_diffrn_reflns_limit_h_max 15
_diffrn_reflns_limit_h_min -21
_diffrn_reflns_limit_k_max 13
_diffrn_reflns_limit_k_min -13
_diffrn_reflns_limit_l_max 27
_diffrn_reflns_limit_l_min -27
_diffrn_reflns_number 111867
_diffrn_reflns_point_group_measured_fraction_full 0.999
_diffrn_reflns_point_group_measured_fraction_max 0.999
_diffrn_reflns_theta_full 26.000
_diffrn_reflns_theta_max 26.022
_diffrn_reflns_theta_min 1.185
_diffrn_source 'rotating-anode (Nonius FR-591)'
_exptl_absorpt_coefficient_mu 0.070
_exptl_absorpt_correction_T_max 0.7459
_exptl_absorpt_correction_T_min 0.6909
_exptl_absorpt_correction_type multi-scan
_exptl_absorpt_process_details 'SadAbs 2014/5 (Bruker AXS)'
_exptl_crystal_colour red
_exptl_crystal_density_diffrn 1.245
_exptl_crystal_description block
_exptl_crystal_F_000 1736
_exptl_crystal_size_max 0.403
_exptl_crystal_size_mid 0.31
_exptl_crystal_size_min 0.246
_refine_diff_density_max 0.487
_refine_diff_density_min -0.241
_refine_diff_density_rms 0.048
_refine_ls_extinction_method none
_refine_ls_goodness_of_fit_ref 1.071
_refine_ls_hydrogen_treatment mixed
_refine_ls_matrix_type full
_refine_ls_number_parameters 595
_refine_ls_number_reflns 8648
_refine_ls_number_restraints 0
_refine_ls_restrained_S_all 1.071
_refine_ls_R_factor_all 0.0629
_refine_ls_R_factor_gt 0.0525
_refine_ls_shift/su_max 0.000
_refine_ls_shift/su_mean 0.000
_refine_ls_structure_factor_coef Fsqd
_refine_ls_weighting_details 'w=1/[\s^2^(Fo^2^)+(0.0583P)^2^+3.4842P] where P=(Fo^2^+2Fc^2^)/3'
_refine_ls_weighting_scheme calc
_refine_ls_wR_factor_gt 0.1342
_refine_ls_wR_factor_ref 0.1432
_reflns_Friedel_coverage 0.000
_reflns_number_gt 7316
_reflns_number_total 8648
_reflns_threshold_expression 'I > 2\s(I)'
_cod_data_source_file ja8b08428_si_010.cif
_cod_data_source_block B2An4H2
_cod_original_cell_volume 4400(2)
_cod_original_sg_symbol_H-M 'P 21/c'
_cod_database_code 4133084
_shelx_shelxl_version_number 2018/3
_shelx_space_group_comment
;
The symmetry employed for this shelxl refinement is uniquely defined
by the following loop, which should always be used as a source of
symmetry information in preference to the above space-group names.
They are only intended as comments.
;
_shelx_estimated_absorpt_t_min 0.972
_shelx_estimated_absorpt_t_max 0.983

loop_
_space_group_symop_operation_xyz
'x, y, z'
'-x, y+1/2, -z+1/2'
'-x, -y, -z'
'x, -y-1/2, z-1/2'

loop_
_atom_site_label
_atom_site_type_symbol
_atom_site_fract_x
_atom_site_fract_y
_atom_site_fract_z
_atom_site_U_iso_or_equiv
_atom_site_adp_type
_atom_site_occupancy
_atom_site_site_symmetry_order
_atom_site_calc_flag
_atom_site_refinement_flags_posn
_atom_site_refinement_flags_adp
B1 B 0.22716(11) 0.21457(17) 0.34198(9) 0.0215(4) Uani 1 1 d . .
H1 H 0.2495(10) 0.2374(16) 0.3937(8) 0.019(4) Uiso 1 1 d . .
B2 B 0.27358(10) 0.13142(16) 0.40721(8) 0.0195(4) Uani 1 1 d . .
H2 H 0.2494(11) 0.1108(18) 0.3514(9) 0.030(5) Uiso 1 1 d . .
C3 C 0.36624(9) 0.12906(14) 0.41744(7) 0.0194(3) Uani 1 1 d . .
C4 C 0.41239(9) 0.23301(14) 0.42109(7) 0.0197(3) Uani 1 1 d . .
C6 C 0.42816(11) 0.44717(16) 0.42939(9) 0.0304(4) Uani 1 1 d . .
H6 H 0.405472 0.522907 0.432633 0.036 Uiso 1 1 calc R U
C5 C 0.38187(10) 0.34944(15) 0.42570(8) 0.0239(4) Uani 1 1 d . .
H5 H 0.327357 0.359086 0.426216 0.029 Uiso 1 1 calc R U
C7 C 0.50954(11) 0.43711(17) 0.42843(9) 0.0326(4) Uani 1 1 d . .
H7 H 0.541237 0.505783 0.430298 0.039 Uiso 1 1 calc R U
C9 C 0.49574(9) 0.22494(16) 0.42208(8) 0.0233(4) Uani 1 1 d . .
C8 C 0.54186(10) 0.32948(17) 0.42486(9) 0.0303(4) Uani 1 1 d . .
H8 H 0.596553 0.323152 0.424187 0.036 Uiso 1 1 calc R U
C10 C 0.53062(10) 0.11455(16) 0.42194(8) 0.0261(4) Uani 1 1 d . .
H10 H 0.585430 0.109670 0.421581 0.031 Uiso 1 1 calc R U
C12 C 0.52471(10) -0.10131(17) 0.42572(8) 0.0289(4) Uani 1 1 d . .
H12 H 0.579826 -0.105461 0.427601 0.035 Uiso 1 1 calc R U
C11 C 0.48768(9) 0.01133(15) 0.42231(7) 0.0225(4) Uani 1 1 d . .
C13 C 0.48328(11) -0.20210(17) 0.42636(9) 0.0317(4) Uani 1 1 d . .
H13 H 0.509182 -0.276130 0.429709 0.038 Uiso 1 1 calc R U
C14 C 0.40098(11) -0.19696(16) 0.42199(9) 0.0317(4) Uani 1 1 d . .
H14 H 0.371769 -0.268023 0.421435 0.038 Uiso 1 1 calc R U
C15 C 0.36333(10) -0.09148(16) 0.41860(8) 0.0266(4) Uani 1 1 d . .
H15 H 0.308063 -0.090660 0.415505 0.032 Uiso 1 1 calc R U
C16 C 0.40417(9) 0.01817(15) 0.41953(7) 0.0204(3) Uani 1 1 d . .
C17 C 0.21546(9) 0.06834(14) 0.44703(7) 0.0201(3) Uani 1 1 d . .
C18 C 0.21579(9) 0.10359(15) 0.50696(8) 0.0227(4) Uani 1 1 d . .
C19 C 0.27089(10) 0.18802(16) 0.53407(8) 0.0260(4) Uani 1 1 d . .
H19 H 0.308015 0.221662 0.511062 0.031 Uiso 1 1 calc R U
C20 C 0.27094(11) 0.22067(18) 0.59190(9) 0.0334(4) Uani 1 1 d . .
H20 H 0.308169 0.276403 0.608702 0.040 Uiso 1 1 calc R U
C21 C 0.21626(12) 0.1728(2) 0.62749(9) 0.0370(5) Uani 1 1 d . .
H21 H 0.217391 0.195736 0.668006 0.044 Uiso 1 1 calc R U
C22 C 0.16190(11) 0.09367(19) 0.60356(9) 0.0354(5) Uani 1 1 d . .
H22 H 0.125108 0.062497 0.627617 0.042 Uiso 1 1 calc R U
C23 C 0.15956(10) 0.05726(16) 0.54320(8) 0.0271(4) Uani 1 1 d . .
C24 C 0.10345(10) -0.02189(16) 0.51797(9) 0.0288(4) Uani 1 1 d . .
H24 H 0.065160 -0.050535 0.541392 0.035 Uiso 1 1 calc R U
C25 C 0.10222(10) -0.05976(15) 0.45949(8) 0.0259(4) Uani 1 1 d . .
C26 C 0.04392(10) -0.14123(16) 0.43413(10) 0.0330(4) Uani 1 1 d . .
H26 H 0.005490 -0.168473 0.457800 0.040 Uiso 1 1 calc R U
C27 C 0.04243(11) -0.17982(17) 0.37778(10) 0.0358(5) Uani 1 1 d . .
H27 H 0.002541 -0.232205 0.361796 0.043 Uiso 1 1 calc R U
C28 C 0.09987(11) -0.14275(16) 0.34244(9) 0.0318(4) Uani 1 1 d . .
H28 H 0.099468 -0.171898 0.302998 0.038 Uiso 1 1 calc R U
C29 C 0.15648(10) -0.06470(15) 0.36466(8) 0.0254(4) Uani 1 1 d . .
H29 H 0.195053 -0.041674 0.340153 0.031 Uiso 1 1 calc R U
C30 C 0.15949(9) -0.01669(14) 0.42348(8) 0.0218(3) Uani 1 1 d . .
C31 C 0.13383(9) 0.21634(15) 0.33484(8) 0.0230(4) Uani 1 1 d . .
C32 C 0.09359(10) 0.15843(15) 0.28478(8) 0.0254(4) Uani 1 1 d . .
C33 C 0.13253(11) 0.11050(16) 0.23783(8) 0.0299(4) Uani 1 1 d . .
H33 H 0.187143 0.121368 0.238699 0.036 Uiso 1 1 calc R U
C34 C 0.09357(12) 0.04956(18) 0.19177(9) 0.0360(5) Uani 1 1 d . .
H34 H 0.121045 0.020081 0.160772 0.043 Uiso 1 1 calc R U
C35 C 0.01243(12) 0.02985(18) 0.18976(10) 0.0411(5) Uani 1 1 d . .
H35 H -0.014182 -0.014017 0.157913 0.049 Uiso 1 1 calc R U
C36 C -0.02711(11) 0.07344(18) 0.23316(10) 0.0390(5) Uani 1 1 d . .
H36 H -0.081450 0.059084 0.231545 0.047 Uiso 1 1 calc R U
C37 C 0.01065(10) 0.14026(16) 0.28118(9) 0.0301(4) Uani 1 1 d . .
C38 C -0.03025(10) 0.18612(17) 0.32521(10) 0.0339(4) Uani 1 1 d . .
H38 H -0.084967 0.174486 0.322425 0.041 Uiso 1 1 calc R U
C39 C 0.00624(10) 0.24843(16) 0.37319(9) 0.0291(4) Uani 1 1 d . .
C40 C -0.03771(11) 0.29837(17) 0.41703(10) 0.0359(5) Uani 1 1 d . .
H40 H -0.092709 0.289554 0.412615 0.043 Uiso 1 1 calc R U
C41 C -0.00298(12) 0.35743(18) 0.46430(10) 0.0373(5) Uani 1 1 d . .
H41 H -0.033340 0.389661 0.492886 0.045 Uiso 1 1 calc R U
C42 C 0.07936(11) 0.37165(17) 0.47147(9) 0.0326(4) Uani 1 1 d . .
H42 H 0.103947 0.412552 0.505159 0.039 Uiso 1 1 calc R U
C43 C 0.12305(10) 0.32679(16) 0.43017(8) 0.0274(4) Uani 1 1 d . .
H43 H 0.177815 0.338444 0.435646 0.033 Uiso 1 1 calc R U
C44 C 0.08976(10) 0.26277(15) 0.37886(8) 0.0242(4) Uani 1 1 d . .
C45 C 0.28295(10) 0.27405(16) 0.29922(8) 0.0242(4) Uani 1 1 d . .
C46 C 0.28172(10) 0.39855(16) 0.29306(8) 0.0267(4) Uani 1 1 d . .
C47 C 0.22863(11) 0.47088(17) 0.32055(9) 0.0308(4) Uani 1 1 d . .
H47 H 0.190286 0.434471 0.341436 0.037 Uiso 1 1 calc R U
C48 C 0.23133(12) 0.59066(18) 0.31772(10) 0.0376(5) Uani 1 1 d . .
H48 H 0.195038 0.636067 0.336686 0.045 Uiso 1 1 calc R U
C49 C 0.28715(14) 0.6486(2) 0.28707(10) 0.0448(5) Uani 1 1 d . .
H49 H 0.289661 0.732367 0.286771 0.054 Uiso 1 1 calc R U
C50 C 0.33694(13) 0.5844(2) 0.25818(10) 0.0436(5) Uani 1 1 d . .
H50 H 0.372854 0.623698 0.236080 0.052 Uiso 1 1 calc R U
C51 C 0.33656(11) 0.45857(18) 0.26027(8) 0.0338(4) Uani 1 1 d . .
C52 C 0.38984(11) 0.3930(2) 0.23303(9) 0.0376(5) Uani 1 1 d . .
H52 H 0.425445 0.432564 0.210753 0.045 Uiso 1 1 calc R U
C53 C 0.39273(11) 0.2705(2) 0.23736(8) 0.0338(4) Uani 1 1 d . .
C54 C 0.44916(12) 0.2049(2) 0.20936(9) 0.0433(5) Uani 1 1 d . .
H54 H 0.485121 0.246135 0.188085 0.052 Uiso 1 1 calc R U
C55 C 0.45277(12) 0.0862(2) 0.21231(9) 0.0435(5) Uani 1 1 d . .
H55 H 0.489972 0.044240 0.192574 0.052 Uiso 1 1 calc R U
C56 C 0.40059(11) 0.0248(2) 0.24508(9) 0.0372(5) Uani 1 1 d . .
H56 H 0.403735 -0.058717 0.248029 0.045 Uiso 1 1 calc R U
C57 C 0.34579(11) 0.08359(18) 0.27253(8) 0.0307(4) Uani 1 1 d . .
H57 H 0.311005 0.039581 0.293645 0.037 Uiso 1 1 calc R U
C58 C 0.33890(10) 0.20931(17) 0.27060(7) 0.0265(4) Uani 1 1 d . .
C1_1 C 0.23838(10) 0.65371(19) 0.52613(10) 0.0358(5) Uani 1 1 d . .
C2_1 C 0.24877(11) 0.55210(18) 0.56168(10) 0.0368(5) Uani 1 1 d . .
H2_1 H 0.245316 0.476440 0.543482 0.044 Uiso 1 1 calc R U
C3_1 C 0.26375(13) 0.5609(2) 0.62197(10) 0.0452(5) Uani 1 1 d . .
H3_1 H 0.271441 0.491275 0.645290 0.054 Uiso 1 1 calc R U
C4_1 C 0.26791(13) 0.6700(2) 0.64974(11) 0.0493(6) Uani 1 1 d . .
H4_1 H 0.276940 0.675210 0.691905 0.059 Uiso 1 1 calc R U
C5_1 C 0.25885(12) 0.7706(2) 0.61569(11) 0.0435(5) Uani 1 1 d . .
H5_1 H 0.262383 0.845694 0.634459 0.052 Uiso 1 1 calc R U
C6_1 C 0.24473(10) 0.76342(18) 0.55470(10) 0.0368(5) Uani 1 1 d . .
H6_1 H 0.239218 0.833692 0.531697 0.044 Uiso 1 1 calc R U
C7_1 C 0.21979(13) 0.6445(2) 0.46109(10) 0.0426(5) Uani 1 1 d . .
H7A_1 H 0.226148 0.721817 0.442876 0.064 Uiso 1 1 calc R U
H7B_1 H 0.165866 0.617844 0.451714 0.064 Uiso 1 1 calc R U
H7C_1 H 0.254988 0.587547 0.445397 0.064 Uiso 1 1 calc R U

loop_
_atom_site_aniso_label
_atom_site_aniso_U_11
_atom_site_aniso_U_22
_atom_site_aniso_U_33
_atom_site_aniso_U_23
_atom_site_aniso_U_13
_atom_site_aniso_U_12
B1 0.0170(9) 0.0178(9) 0.0288(10) -0.0023(7) -0.0014(7) 0.0031(7)
B2 0.0180(9) 0.0143(8) 0.0255(9) -0.0021(7) -0.0009(7) 0.0032(7)
C3 0.0162(7) 0.0198(8) 0.0217(8) 0.0003(6) 0.0007(6) 0.0034(6)
C4 0.0176(8) 0.0199(8) 0.0208(8) 0.0008(6) -0.0006(6) 0.0013(6)
C6 0.0289(9) 0.0200(9) 0.0406(11) -0.0011(8) -0.0028(8) 0.0010(7)
C5 0.0174(8) 0.0216(9) 0.0317(9) -0.0011(7) -0.0019(7) 0.0018(7)
C7 0.0268(9) 0.0268(10) 0.0430(11) 0.0012(8) -0.0007(8) -0.0094(8)
C9 0.0176(8) 0.0265(9) 0.0256(8) 0.0004(7) 0.0006(6) -0.0005(7)
C8 0.0186(8) 0.0330(10) 0.0390(10) 0.0010(8) 0.0017(7) -0.0038(7)
C10 0.0144(8) 0.0323(10) 0.0318(9) 0.0003(7) 0.0025(7) 0.0044(7)
C12 0.0210(8) 0.0334(10) 0.0327(10) 0.0005(8) 0.0046(7) 0.0125(8)
C11 0.0182(8) 0.0250(9) 0.0242(8) 0.0014(7) 0.0024(6) 0.0063(7)
C13 0.0330(10) 0.0235(9) 0.0394(11) 0.0031(8) 0.0074(8) 0.0152(8)
C14 0.0312(10) 0.0190(9) 0.0458(11) 0.0022(8) 0.0079(8) 0.0045(7)
C15 0.0211(8) 0.0215(9) 0.0372(10) 0.0004(7) 0.0037(7) 0.0038(7)
C16 0.0190(8) 0.0204(8) 0.0216(8) 0.0003(6) 0.0018(6) 0.0034(6)
C17 0.0146(7) 0.0168(8) 0.0286(9) 0.0014(6) 0.0007(6) 0.0055(6)
C18 0.0174(8) 0.0206(8) 0.0295(9) 0.0016(7) -0.0001(6) 0.0087(6)
C19 0.0200(8) 0.0270(9) 0.0303(9) -0.0028(7) 0.0000(7) 0.0073(7)
C20 0.0271(9) 0.0373(11) 0.0338(10) -0.0073(8) -0.0045(8) 0.0099(8)
C21 0.0367(11) 0.0478(12) 0.0259(9) -0.0055(9) 0.0004(8) 0.0162(9)
C22 0.0317(10) 0.0425(12) 0.0331(10) 0.0056(9) 0.0093(8) 0.0129(9)
C23 0.0235(8) 0.0271(9) 0.0310(9) 0.0030(7) 0.0035(7) 0.0117(7)
C24 0.0222(8) 0.0249(9) 0.0409(10) 0.0082(8) 0.0107(7) 0.0067(7)
C25 0.0177(8) 0.0189(8) 0.0413(10) 0.0034(7) 0.0043(7) 0.0051(7)
C26 0.0200(9) 0.0221(9) 0.0576(13) 0.0038(9) 0.0079(8) 0.0001(7)
C27 0.0232(9) 0.0223(9) 0.0607(13) -0.0058(9) -0.0010(9) -0.0026(7)
C28 0.0303(9) 0.0202(9) 0.0426(11) -0.0051(8) -0.0054(8) 0.0045(7)
C29 0.0212(8) 0.0198(8) 0.0346(9) 0.0008(7) 0.0003(7) 0.0034(7)
C30 0.0156(7) 0.0174(8) 0.0317(9) 0.0031(7) 0.0004(6) 0.0056(6)
C31 0.0186(8) 0.0177(8) 0.0321(9) 0.0042(7) -0.0001(7) 0.0020(6)
C32 0.0204(8) 0.0175(8) 0.0367(10) 0.0047(7) -0.0031(7) 0.0006(7)
C33 0.0252(9) 0.0268(9) 0.0360(10) 0.0009(8) -0.0037(7) -0.0002(7)
C34 0.0371(11) 0.0305(10) 0.0384(11) -0.0045(8) -0.0051(8) 0.0039(8)
C35 0.0379(11) 0.0276(10) 0.0528(13) -0.0085(9) -0.0165(10) -0.0012(9)
C36 0.0234(9) 0.0287(10) 0.0613(14) -0.0017(9) -0.0114(9) -0.0029(8)
C37 0.0233(9) 0.0194(9) 0.0455(11) 0.0041(8) -0.0058(8) 0.0014(7)
C38 0.0172(8) 0.0261(10) 0.0576(13) 0.0066(9) 0.0011(8) -0.0008(7)
C39 0.0213(9) 0.0197(9) 0.0467(11) 0.0071(8) 0.0058(8) 0.0019(7)
C40 0.0221(9) 0.0278(10) 0.0596(13) 0.0102(9) 0.0128(9) 0.0025(8)
C41 0.0354(11) 0.0291(10) 0.0510(12) 0.0038(9) 0.0206(9) 0.0075(8)
C42 0.0335(10) 0.0250(9) 0.0405(11) 0.0011(8) 0.0097(8) 0.0066(8)
C43 0.0229(9) 0.0217(9) 0.0378(10) 0.0022(7) 0.0045(7) 0.0058(7)
C44 0.0195(8) 0.0169(8) 0.0361(10) 0.0066(7) 0.0031(7) 0.0036(6)
C45 0.0185(8) 0.0284(9) 0.0242(8) 0.0017(7) -0.0043(6) 0.0007(7)
C46 0.0212(8) 0.0297(10) 0.0272(9) 0.0040(7) -0.0055(7) -0.0028(7)
C47 0.0260(9) 0.0273(10) 0.0374(10) 0.0042(8) -0.0032(8) -0.0015(7)
C48 0.0365(11) 0.0284(10) 0.0454(12) 0.0029(9) -0.0061(9) 0.0014(8)
C49 0.0502(13) 0.0303(11) 0.0506(13) 0.0108(10) -0.0086(10) -0.0090(10)
C50 0.0390(11) 0.0425(12) 0.0476(12) 0.0179(10) -0.0022(10) -0.0113(10)
C51 0.0295(10) 0.0394(11) 0.0307(10) 0.0091(8) -0.0054(8) -0.0090(8)
C52 0.0275(10) 0.0533(13) 0.0319(10) 0.0107(9) 0.0026(8) -0.0092(9)
C53 0.0241(9) 0.0524(13) 0.0245(9) 0.0043(8) 0.0002(7) -0.0021(9)
C54 0.0286(10) 0.0733(17) 0.0293(10) 0.0054(10) 0.0088(8) 0.0029(10)
C55 0.0298(10) 0.0707(17) 0.0308(10) -0.0035(10) 0.0066(8) 0.0126(10)
C56 0.0300(10) 0.0489(13) 0.0323(10) -0.0066(9) 0.0018(8) 0.0108(9)
C57 0.0246(9) 0.0396(11) 0.0275(9) -0.0035(8) 0.0011(7) 0.0034(8)
C58 0.0189(8) 0.0381(10) 0.0216(8) 0.0005(7) -0.0021(6) 0.0007(7)
C1_1 0.0179(8) 0.0430(12) 0.0463(12) -0.0009(9) 0.0027(8) -0.0001(8)
C2_1 0.0307(10) 0.0299(10) 0.0494(12) -0.0001(9) 0.0024(9) -0.0042(8)
C3_1 0.0417(12) 0.0445(13) 0.0482(13) 0.0040(10) -0.0007(10) -0.0045(10)
C4_1 0.0405(12) 0.0581(15) 0.0485(13) -0.0064(11) 0.0021(10) -0.0005(11)
C5_1 0.0258(10) 0.0440(13) 0.0602(14) -0.0128(11) 0.0022(9) 0.0041(9)
C6_1 0.0180(9) 0.0320(11) 0.0600(13) -0.0020(9) 0.0025(8) 0.0049(8)
C7_1 0.0376(11) 0.0404(12) 0.0498(13) 0.0031(10) 0.0055(9) 0.0006(9)

loop_
_atom_type_symbol
_atom_type_description
_atom_type_scat_dispersion_real
_atom_type_scat_dispersion_imag
_atom_type_scat_source
C C 0.0033 0.0016 'International Tables Vol C Tables 4.2.6.8 and 6.1.1.4'
H H 0.0000 0.0000 'International Tables Vol C Tables 4.2.6.8 and 6.1.1.4'
B B 0.0013 0.0007 'International Tables Vol C Tables 4.2.6.8 and 6.1.1.4'

loop_
_exptl_crystal_face_index_h
_exptl_crystal_face_index_k
_exptl_crystal_face_index_l
_exptl_crystal_face_perp_dist
-1.00 1.00 1.00 0.1760
1.00 -1.00 -1.00 0.1260
0.00 -1.00 1.00 0.1060
0.00 -1.00 -1.00 0.0520
0.00 0.00 -1.00 0.0680
0.00 1.00 0.00 0.1930
0.00 1.00 1.00 0.1560
0.00 0.00 1.00 0.1640
1.00 1.00 2.00 0.1380
-1.00 -1.00 -2.00 0.1020
-2.00 -2.00 -1.00 0.1230
2.00 2.00 1.00 0.1230

loop_
_geom_angle_atom_site_label_1
_geom_angle_atom_site_label_2
_geom_angle_atom_site_label_3
_geom_angle
C45 B1 C31 127.28(15)
C45 B1 B2 117.43(13)
C31 B1 B2 115.28(14)
C45 B1 H1 110.2(9)
C31 B1 H1 107.5(8)
B2 B1 H1 44.2(9)
C45 B1 H2 107.8(9)
C31 B1 H2 108.4(9)
B2 B1 H2 44.7(9)
H1 B1 H2 88.8(12)
C17 B2 C3 126.77(14)
C17 B2 B1 115.68(13)
C3 B2 B1 117.54(14)
C17 B2 H1 110.0(8)
C3 B2 H1 110.0(8)
B1 B2 H1 40.8(8)
C17 B2 H2 108.2(9)
C3 B2 H2 110.2(9)
B1 B2 H2 42.2(9)
H1 B2 H2 83.1(12)
C16 C3 C4 118.65(14)
C16 C3 B2 118.31(14)
C4 C3 B2 122.93(14)
C3 C4 C5 124.11(15)
C3 C4 C9 120.15(15)
C5 C4 C9 115.72(15)
C5 C6 C7 120.78(17)
C5 C6 H6 119.6
C7 C6 H6 119.6
C6 C5 C4 122.38(16)
C6 C5 H5 118.8
C4 C5 H5 118.8
C8 C7 C6 119.58(17)
C8 C7 H7 120.2
C6 C7 H7 120.2
C10 C9 C8 120.53(15)
C10 C9 C4 119.38(15)
C8 C9 C4 120.07(16)
C7 C8 C9 121.42(16)
C7 C8 H8 119.3
C9 C8 H8 119.3
C11 C10 C9 121.82(15)
C11 C10 H10 119.1
C9 C10 H10 119.1
C13 C12 C11 121.52(16)
C13 C12 H12 119.2
C11 C12 H12 119.2
C10 C11 C12 121.22(15)
C10 C11 C16 119.29(15)
C12 C11 C16 119.49(16)
C12 C13 C14 119.65(16)
C12 C13 H13 120.2
C14 C13 H13 120.2
C15 C14 C13 120.74(18)
C15 C14 H14 119.6
C13 C14 H14 119.6
C14 C15 C16 122.11(16)
C14 C15 H15 118.9
C16 C15 H15 118.9
C3 C16 C15 123.06(15)
C3 C16 C11 120.50(15)
C15 C16 C11 116.44(15)
C18 C17 C30 118.61(15)
C18 C17 B2 118.73(15)
C30 C17 B2 122.52(15)
C17 C18 C19 121.89(16)
C17 C18 C23 120.85(16)
C19 C18 C23 117.26(16)
C20 C19 C18 121.34(18)
C20 C19 H19 119.3
C18 C19 H19 119.3
C19 C20 C21 120.92(19)
C19 C20 H20 119.5
C21 C20 H20 119.5
C22 C21 C20 120.01(18)
C22 C21 H21 120.0
C20 C21 H21 120.0
C21 C22 C23 120.98(19)
C21 C22 H22 119.5
C23 C22 H22 119.5
C24 C23 C22 121.49(18)
C24 C23 C18 119.02(17)
C22 C23 C18 119.48(18)
C25 C24 C23 121.59(17)
C25 C24 H24 119.2
C23 C24 H24 119.2
C24 C25 C30 119.79(16)
C24 C25 C26 120.90(17)
C30 C25 C26 119.31(17)
C27 C26 C25 121.64(18)
C27 C26 H26 119.2
C25 C26 H26 119.2
C26 C27 C28 120.08(18)
C26 C27 H27 120.0
C28 C27 H27 120.0
C29 C28 C27 120.32(19)
C29 C28 H28 119.8
C27 C28 H28 119.8
C28 C29 C30 122.34(17)
C28 C29 H29 118.8
C30 C29 H29 118.8
C17 C30 C29 123.76(15)
C17 C30 C25 120.04(16)
C29 C30 C25 116.19(16)
C44 C31 C32 118.42(15)
C44 C31 B1 123.15(15)
C32 C31 B1 118.14(15)
C31 C32 C33 122.59(16)
C31 C32 C37 120.39(17)
C33 C32 C37 116.95(16)
C34 C33 C32 121.82(18)
C34 C33 H33 119.1
C32 C33 H33 119.1
C33 C34 C35 120.5(2)
C33 C34 H34 119.8
C35 C34 H34 119.8
C36 C35 C34 119.96(19)
C36 C35 H35 120.0
C34 C35 H35 120.0
C35 C36 C37 121.55(18)
C35 C36 H36 119.2
C37 C36 H36 119.2
C38 C37 C36 121.40(18)
C38 C37 C32 119.38(17)
C36 C37 C32 119.20(18)
C37 C38 C39 121.96(17)
C37 C38 H38 119.0
C39 C38 H38 119.0
C38 C39 C40 120.87(17)
C38 C39 C44 119.32(17)
C40 C39 C44 119.81(18)
C41 C40 C39 121.53(18)
C41 C40 H40 119.2
C39 C40 H40 119.2
C40 C41 C42 119.92(18)
C40 C41 H41 120.0
C42 C41 H41 120.0
C43 C42 C41 120.24(19)
C43 C42 H42 119.9
C41 C42 H42 119.9
C42 C43 C44 122.68(17)
C42 C43 H43 118.7
C44 C43 H43 118.7
C31 C44 C43 123.81(15)
C31 C44 C39 120.37(17)
C43 C44 C39 115.82(16)
C46 C45 C58 118.10(16)
C46 C45 B1 118.57(16)
C58 C45 B1 123.12(16)
C45 C46 C47 122.23(17)
C45 C46 C51 121.18(18)
C47 C46 C51 116.55(17)
C48 C47 C46 121.78(19)
C48 C47 H47 119.1
C46 C47 H47 119.1
C47 C48 C49 121.1(2)
C47 C48 H48 119.4
C49 C48 H48 119.4
C50 C49 C48 119.6(2)
C50 C49 H49 120.2
C48 C49 H49 120.2
C49 C50 C51 121.1(2)
C49 C50 H50 119.4
C51 C50 H50 119.4
C52 C51 C50 121.13(19)
C52 C51 C46 119.12(19)
C50 C51 C46 119.7(2)
C51 C52 C53 121.70(18)
C51 C52 H52 119.1
C53 C52 H52 119.1
C52 C53 C54 120.56(19)
C52 C53 C58 119.84(18)
C54 C53 C58 119.6(2)
C55 C54 C53 121.8(2)
C55 C54 H54 119.1
C53 C54 H54 119.1
C54 C55 C56 119.24(19)
C54 C55 H55 120.4
C56 C55 H55 120.4
C57 C56 C55 121.0(2)
C57 C56 H56 119.5
C55 C56 H56 119.5
C56 C57 C58 122.20(19)
C56 C57 H57 118.9
C58 C57 H57 118.9
C45 C58 C57 123.86(17)
C45 C58 C53 120.02(18)
C57 C58 C53 116.12(17)
C6_1 C1_1 C2_1 117.8(2)
C6_1 C1_1 C7_1 121.4(2)
C2_1 C1_1 C7_1 120.8(2)
C3_1 C2_1 C1_1 120.7(2)
C3_1 C2_1 H2_1 119.7
C1_1 C2_1 H2_1 119.7
C2_1 C3_1 C4_1 120.9(2)
C2_1 C3_1 H3_1 119.6
C4_1 C3_1 H3_1 119.6
C5_1 C4_1 C3_1 119.3(2)
C5_1 C4_1 H4_1 120.3
C3_1 C4_1 H4_1 120.3
C4_1 C5_1 C6_1 120.6(2)
C4_1 C5_1 H5_1 119.7
C6_1 C5_1 H5_1 119.7
C5_1 C6_1 C1_1 120.7(2)
C5_1 C6_1 H6_1 119.6
C1_1 C6_1 H6_1 119.6
C1_1 C7_1 H7A_1 109.5
C1_1 C7_1 H7B_1 109.5
H7A_1 C7_1 H7B_1 109.5
C1_1 C7_1 H7C_1 109.5
H7A_1 C7_1 H7C_1 109.5
H7B_1 C7_1 H7C_1 109.5

loop_
_geom_bond_atom_site_label_1
_geom_bond_atom_site_label_2
_geom_bond_distance
B1 C45 1.590(3)
B1 C31 1.603(2)
B1 B2 1.855(3)
B1 H1 1.217(18)
B1 H2 1.25(2)
B2 C17 1.592(2)
B2 C3 1.593(2)
B2 H1 1.297(18)
B2 H2 1.31(2)
C3 C16 1.416(2)
C3 C4 1.420(2)
C4 C5 1.429(2)
C4 C9 1.441(2)
C6 C5 1.364(3)
C6 C7 1.414(3)
C6 H6 0.9500
C5 H5 0.9500
C7 C8 1.348(3)
C7 H7 0.9500
C9 C10 1.389(3)
C9 C8 1.426(3)
C8 H8 0.9500
C10 C11 1.386(3)
C10 H10 0.9500
C12 C13 1.349(3)
C12 C11 1.426(2)
C12 H12 0.9500
C11 C16 1.440(2)
C13 C14 1.416(3)
C13 H13 0.9500
C14 C15 1.359(3)
C14 H14 0.9500
C15 C16 1.428(2)
C15 H15 0.9500
C17 C18 1.412(2)
C17 C30 1.426(2)
C18 C19 1.438(3)
C18 C23 1.439(3)
C19 C20 1.358(3)
C19 H19 0.9500
C20 C21 1.416(3)
C20 H20 0.9500
C21 C22 1.366(3)
C21 H21 0.9500
C22 C23 1.421(3)
C22 H22 0.9500
C23 C24 1.395(3)
C24 C25 1.387(3)
C24 H24 0.9500
C25 C30 1.436(2)
C25 C26 1.438(3)
C26 C27 1.344(3)
C26 H26 0.9500
C27 C28 1.406(3)
C27 H27 0.9500
C28 C29 1.372(3)
C28 H28 0.9500
C29 C30 1.432(3)
C29 H29 0.9500
C31 C44 1.420(2)
C31 C32 1.420(2)
C32 C33 1.426(3)
C32 C37 1.442(2)
C33 C34 1.363(3)
C33 H33 0.9500
C34 C35 1.416(3)
C34 H34 0.9500
C35 C36 1.350(3)
C35 H35 0.9500
C36 C37 1.421(3)
C36 H36 0.9500
C37 C38 1.385(3)
C38 C39 1.385(3)
C38 H38 0.9500
C39 C40 1.431(3)
C39 C44 1.444(2)
C40 C41 1.344(3)
C40 H40 0.9500
C41 C42 1.423(3)
C41 H41 0.9500
C42 C43 1.363(3)
C42 H42 0.9500
C43 C44 1.433(3)
C43 H43 0.9500
C45 C46 1.418(3)
C45 C58 1.426(3)
C46 C47 1.424(3)
C46 C51 1.438(3)
C47 C48 1.360(3)
C47 H47 0.9500
C48 C49 1.412(3)
C48 H48 0.9500
C49 C50 1.350(3)
C49 H49 0.9500
C50 C51 1.427(3)
C50 H50 0.9500
C51 C52 1.381(3)
C52 C53 1.392(3)
C52 H52 0.9500
C53 C54 1.430(3)
C53 C58 1.438(3)
C54 C55 1.349(4)
C54 H54 0.9500
C55 C56 1.413(3)
C55 H55 0.9500
C56 C57 1.363(3)
C56 H56 0.9500
C57 C58 1.430(3)
C57 H57 0.9500
C1_1 C6_1 1.400(3)
C1_1 C2_1 1.404(3)
C1_1 C7_1 1.473(3)
C2_1 C3_1 1.362(3)
C2_1 H2_1 0.9500
C3_1 C4_1 1.384(3)
C3_1 H3_1 0.9500
C4_1 C5_1 1.375(4)
C4_1 H4_1 0.9500
C5_1 C6_1 1.375(3)
C5_1 H5_1 0.9500
C6_1 H6_1 0.9500
C7_1 H7A_1 0.9800
C7_1 H7B_1 0.9800
C7_1 H7C_1 0.9800

loop_
_geom_torsion_atom_site_label_1
_geom_torsion_atom_site_label_2
_geom_torsion_atom_site_label_3
_geom_torsion_atom_site_label_4
_geom_torsion
C45 B1 B2 C17 -177.22(14)
C31 B1 B2 C17 1.9(2)
C45 B1 B2 C3 2.2(2)
C31 B1 B2 C3 -178.63(14)
C17 B2 C3 C16 57.2(2)
B1 B2 C3 C16 -122.18(16)
C17 B2 C3 C4 -126.57(18)
B1 B2 C3 C4 54.1(2)
C16 C3 C4 C5 -173.23(16)
B2 C3 C4 C5 10.5(3)
C16 C3 C4 C9 4.9(2)
B2 C3 C4 C9 -171.35(15)
C7 C6 C5 C4 0.4(3)
C3 C4 C5 C6 179.69(17)
C9 C4 C5 C6 1.5(3)
C5 C6 C7 C8 -1.1(3)
C3 C4 C9 C10 -2.7(2)
C5 C4 C9 C10 175.60(16)
C3 C4 C9 C8 179.09(16)
C5 C4 C9 C8 -2.7(2)
C6 C7 C8 C9 -0.1(3)
C10 C9 C8 C7 -176.20(18)
C4 C9 C8 C7 2.0(3)
C8 C9 C10 C11 176.68(17)
C4 C9 C10 C11 -1.6(3)
C9 C10 C11 C12 -176.23(17)
C9 C10 C11 C16 3.4(3)
C13 C12 C11 C10 179.71(18)
C13 C12 C11 C16 0.1(3)
C11 C12 C13 C14 1.7(3)
C12 C13 C14 C15 -1.6(3)
C13 C14 C15 C16 -0.3(3)
C4 C3 C16 C15 177.43(16)
B2 C3 C16 C15 -6.2(2)
C4 C3 C16 C11 -3.1(2)
B2 C3 C16 C11 173.35(15)
C14 C15 C16 C3 -178.49(18)
C14 C15 C16 C11 2.0(3)
C10 C11 C16 C3 -1.0(2)
C12 C11 C16 C3 178.60(15)
C10 C11 C16 C15 178.51(16)
C12 C11 C16 C15 -1.9(2)
C3 B2 C17 C18 63.1(2)
B1 B2 C17 C18 -117.54(16)
C3 B2 C17 C30 -121.24(18)
B1 B2 C17 C30 58.1(2)
C30 C17 C18 C19 179.39(15)
B2 C17 C18 C19 -4.8(2)
C30 C17 C18 C23 -1.7(2)
B2 C17 C18 C23 174.19(14)
C17 C18 C19 C20 -179.57(16)
C23 C18 C19 C20 1.4(2)
C18 C19 C20 C21 -0.3(3)
C19 C20 C21 C22 -0.8(3)
C20 C21 C22 C23 0.6(3)
C21 C22 C23 C24 -178.83(18)
C21 C22 C23 C18 0.6(3)
C17 C18 C23 C24 -1.1(2)
C19 C18 C23 C24 177.88(15)
C17 C18 C23 C22 179.41(16)
C19 C18 C23 C22 -1.6(2)
C22 C23 C24 C25 -178.40(17)
C18 C23 C24 C25 2.1(3)
C23 C24 C25 C30 -0.3(3)
C23 C24 C25 C26 -179.91(16)
C24 C25 C26 C27 -179.24(17)
C30 C25 C26 C27 1.2(3)
C25 C26 C27 C28 1.5(3)
C26 C27 C28 C29 -1.7(3)
C27 C28 C29 C30 -0.8(3)
C18 C17 C30 C29 -175.99(15)
B2 C17 C30 C29 8.3(2)
C18 C17 C30 C25 3.5(2)
B2 C17 C30 C25 -172.21(14)
C28 C29 C30 C17 -177.22(16)
C28 C29 C30 C25 3.3(2)
C24 C25 C30 C17 -2.5(2)
C26 C25 C30 C17 177.06(15)
C24 C25 C30 C29 176.96(15)
C26 C25 C30 C29 -3.4(2)
C45 B1 C31 C44 -121.4(2)
B2 B1 C31 C44 59.5(2)
C45 B1 C31 C32 64.9(2)
B2 B1 C31 C32 -114.16(17)
C44 C31 C32 C33 179.04(16)
B1 C31 C32 C33 -7.0(2)
C44 C31 C32 C37 -4.3(2)
B1 C31 C32 C37 169.69(15)
C31 C32 C33 C34 176.33(18)
C37 C32 C33 C34 -0.4(3)
C32 C33 C34 C35 -1.2(3)
C33 C34 C35 C36 1.2(3)
C34 C35 C36 C37 0.5(3)
C35 C36 C37 C38 179.2(2)
C35 C36 C37 C32 -2.2(3)
C31 C32 C37 C38 3.9(3)
C33 C32 C37 C38 -179.25(17)
C31 C32 C37 C36 -174.72(17)
C33 C32 C37 C36 2.1(3)
C36 C37 C38 C39 178.05(18)
C32 C37 C38 C39 -0.6(3)
C37 C38 C39 C40 177.85(18)
C37 C38 C39 C44 -2.2(3)
C38 C39 C40 C41 178.94(19)
C44 C39 C40 C41 -1.0(3)
C39 C40 C41 C42 0.2(3)
C40 C41 C42 C43 0.8(3)
C41 C42 C43 C44 -0.9(3)
C32 C31 C44 C43 -177.58(16)
B1 C31 C44 C43 8.7(3)
C32 C31 C44 C39 1.5(2)
B1 C31 C44 C39 -172.18(16)
C42 C43 C44 C31 179.23(17)
C42 C43 C44 C39 0.1(3)
C38 C39 C44 C31 1.8(3)
C40 C39 C44 C31 -178.33(16)
C38 C39 C44 C43 -179.09(16)
C40 C39 C44 C43 0.8(2)
C31 B1 C45 C46 63.1(2)
B2 B1 C45 C46 -117.81(16)
C31 B1 C45 C58 -122.30(19)
B2 B1 C45 C58 56.7(2)
C58 C45 C46 C47 -179.25(16)
B1 C45 C46 C47 -4.4(2)
C58 C45 C46 C51 -1.6(2)
B1 C45 C46 C51 173.21(15)
C45 C46 C47 C48 175.51(18)
C51 C46 C47 C48 -2.2(3)
C46 C47 C48 C49 0.2(3)
C47 C48 C49 C50 2.5(3)
C48 C49 C50 C51 -2.9(3)
C49 C50 C51 C52 -177.0(2)
C49 C50 C51 C46 0.7(3)
C45 C46 C51 C52 1.8(3)
C47 C46 C51 C52 179.54(17)
C45 C46 C51 C50 -175.98(17)
C47 C46 C51 C50 1.8(3)
C50 C51 C52 C53 176.59(19)
C46 C51 C52 C53 -1.1(3)
C51 C52 C53 C54 -179.17(18)
C51 C52 C53 C58 0.4(3)
C52 C53 C54 C55 -179.3(2)
C58 C53 C54 C55 1.1(3)
C53 C54 C55 C56 -1.5(3)
C54 C55 C56 C57 1.5(3)
C55 C56 C57 C58 -1.1(3)
C46 C45 C58 C57 -179.15(16)
B1 C45 C58 C57 6.3(3)
C46 C45 C58 C53 0.9(2)
B1 C45 C58 C53 -173.73(15)
C56 C57 C58 C45 -179.33(17)
C56 C57 C58 C53 0.7(3)
C52 C53 C58 C45 -0.2(3)
C54 C53 C58 C45 179.33(17)
C52 C53 C58 C57 179.76(17)
C54 C53 C58 C57 -0.7(2)
C6_1 C1_1 C2_1 C3_1 0.6(3)
C7_1 C1_1 C2_1 C3_1 -178.1(2)
C1_1 C2_1 C3_1 C4_1 1.0(3)
C2_1 C3_1 C4_1 C5_1 -1.8(3)
C3_1 C4_1 C5_1 C6_1 0.9(3)
C4_1 C5_1 C6_1 C1_1 0.8(3)
C2_1 C1_1 C6_1 C5_1 -1.5(3)
C7_1 C1_1 C6_1 C5_1 177.22(18)
